data_7213455
loop_
_publ_author_name
'Magu\`eres, Pierre Le'
'Lindeman, Sergey V.'
'Kochi, Jay K.'

_publ_section_title
;
 Direct relationship between intermolecular charge-transfer and
 charge-resonance complexes via structural changes in the arene donor with
 various \p-acceptors
;
_journal_issue 7
_journal_name_full 'Journal of the Chemical Society, Perkin Transactions 2'
_journal_page_first 1180
_journal_paper_doi 10.1039/b009543p
_journal_year 2001
_chemical_compound_source 'chemical synthesis'
_chemical_formula_moiety '(C20 H24), (C12 H4 N4)'
_chemical_formula_sum 'C32 H28 N4'
_chemical_formula_weight 468.58
_chemical_name_systematic
; 
Octamethylbiphenylene/7,7,8,8-Tetracyanoquinodimethane 
molecular complex 1:1
;
_space_group_IT_number 14
_symmetry_cell_setting monoclinic
_symmetry_space_group_name_Hall '-P 2ybc'
_symmetry_space_group_name_H-M 'P 1 21/c 1'
_atom_sites_solution_hydrogens geom
_atom_sites_solution_primary direct
_atom_sites_solution_secondary difmap
_audit_creation_method SHELXL
_cell_angle_alpha 90.00
_cell_angle_beta 95.980(2)
_cell_angle_gamma 90.00
_cell_formula_units_Z 4
_cell_length_a 15.1081(8)
_cell_length_b 9.6152(6)
_cell_length_c 17.0229(8)
_cell_measurement_reflns_used 4723
_cell_measurement_temperature 93(2)
_cell_measurement_theta_max 35
_cell_measurement_theta_min 2
_cell_volume 2459.4(2)
_computing_cell_refinement 'SAINT V4.050 (Siemens, 1989-95)'
_computing_data_collection 'SMART V4.050 (Siemens, 1989-95)'
_computing_data_reduction 'SAINT & SADABS (Sheldrick, 1996)'
_computing_molecular_graphics 'XP V5.06 (Siemens, 1996)'
_computing_publication_material 'SHELXL-93 & XCIF V5.05 (Siemens, 1996)'
_computing_structure_refinement 'SHELXL-93 (Sheldrick, 1993)'
_computing_structure_solution 'SHELXS-86 (Sheldrick, 1990)'
_diffrn_ambient_temperature 93(2)
_diffrn_measurement_device 'Siemens SMART'
_diffrn_measurement_method
;
\w-scan, frame range 0.3 deg, hemisphere
;
_diffrn_radiation_monochromator graphite
_diffrn_radiation_source 'normal-focus sealed tube'
_diffrn_radiation_type MoK\a
_diffrn_radiation_wavelength 0.71073
_diffrn_reflns_av_R_equivalents 0.0341
_diffrn_reflns_av_sigmaI/netI 0.0477
_diffrn_reflns_limit_h_max 24
_diffrn_reflns_limit_h_min -24
_diffrn_reflns_limit_k_max 15
_diffrn_reflns_limit_k_min 0
_diffrn_reflns_limit_l_max 27
_diffrn_reflns_limit_l_min 0
_diffrn_reflns_number 30631
_diffrn_reflns_theta_max 35.82
_diffrn_reflns_theta_min 1.36
_diffrn_standards_decay_% 0.2
_diffrn_standards_number 144
_exptl_absorpt_coefficient_mu 0.075
_exptl_absorpt_correction_T_max 0.977
_exptl_absorpt_correction_T_min 0.829
_exptl_absorpt_correction_type 'Semi-empirical (SADABS procedure)'
_exptl_crystal_colour black
_exptl_crystal_density_diffrn 1.266
_exptl_crystal_density_method none
_exptl_crystal_description plate
_exptl_crystal_F_000 992
_exptl_crystal_size_max 0.4
_exptl_crystal_size_mid 0.3
_exptl_crystal_size_min 0.1
_refine_diff_density_max 0.499
_refine_diff_density_min -0.225
_refine_diff_density_rms 0.056
_refine_ls_extinction_method none
_refine_ls_goodness_of_fit_all 0.932
_refine_ls_goodness_of_fit_obs 1.053
_refine_ls_hydrogen_treatment refall
_refine_ls_matrix_type full
_refine_ls_number_parameters 437
_refine_ls_number_reflns 10742
_refine_ls_number_restraints 0
_refine_ls_restrained_S_all 0.993
_refine_ls_restrained_S_obs 1.053
_refine_ls_R_factor_all 0.0839
_refine_ls_R_factor_obs 0.0455
_refine_ls_shift/esd_max -0.011
_refine_ls_shift/esd_mean 0.001
_refine_ls_structure_factor_coef Fsqd
_refine_ls_weighting_details 'w=1/[\s^2^(Fo^2^)+(0.0746P)^2^+0.0000P] where P=(Fo^2^+2Fc^2^)/3'
_refine_ls_weighting_scheme calc
_refine_ls_wR_factor_all 0.1329
_refine_ls_wR_factor_obs 0.1109
_reflns_number_observed 6765
_reflns_number_total 10776
_reflns_observed_criterion >2sigma(I)
_cod_data_source_file b009543psup1.cif
_cod_data_source_block pier-ssx
_cod_depositor_comments
;
The following automatic conversions were performed:

'_refine_ls_weighting_scheme' value 'calc
w=1/[\s^2^(Fo^2^)+(0.0746P)^2^+0.0000P] where P=(Fo^2^+2Fc^2^)/3' was
changed to 'calc'. New tag '_refine_ls_weighting_details' was
created. The value of the new tag was set to
'w=1/[\s^2^(Fo^2^)+(0.0746P)^2^+0.0000P] where P=(Fo^2^+2Fc^2^)/3'.

Automatic conversion script
Id: cif_fix_values 3143 2015-03-26 13:38:13Z robertas 
;
_cod_original_sg_symbol_H-M P2(1)/c
_cod_database_code 7213455

loop_
_symmetry_equiv_pos_as_xyz
'x, y, z'
'-x, y+1/2, -z+1/2'
'-x, -y, -z'
'x, -y-1/2, z-1/2'

loop_
_atom_site_aniso_label
_atom_site_aniso_U_11
_atom_site_aniso_U_22
_atom_site_aniso_U_33
_atom_site_aniso_U_23
_atom_site_aniso_U_13
_atom_site_aniso_U_12
C1 0.0140(4) 0.0145(3) 0.0119(3) 0.0007(3) -0.0003(3) -0.0004(3)
C2 0.0164(4) 0.0162(4) 0.0134(4) -0.0003(3) -0.0019(3) 0.0006(3)
C3 0.0165(4) 0.0160(4) 0.0196(4) -0.0009(3) -0.0042(3) -0.0002(3)
C4 0.0138(4) 0.0159(4) 0.0237(4) 0.0022(3) -0.0012(3) -0.0008(3)
C5 0.0144(4) 0.0166(4) 0.0197(4) 0.0021(3) 0.0029(3) 0.0002(3)
C6 0.0142(4) 0.0152(4) 0.0128(3) 0.0002(3) 0.0013(3) 0.0001(3)
C7 0.0135(3) 0.0148(3) 0.0117(3) 0.0007(3) 0.0008(3) 0.0004(3)
C8 0.0158(4) 0.0159(4) 0.0116(3) -0.0004(3) 0.0001(3) 0.0022(3)
C9 0.0160(4) 0.0150(4) 0.0143(4) -0.0012(3) -0.0020(3) 0.0011(3)
C10 0.0143(4) 0.0151(4) 0.0162(4) 0.0004(3) -0.0006(3) -0.0002(3)
C11 0.0144(4) 0.0150(4) 0.0130(3) 0.0013(3) 0.0012(3) 0.0004(3)
C12 0.0136(3) 0.0148(3) 0.0112(3) -0.0006(3) 0.0003(3) 0.0002(3)
C13 0.0270(5) 0.0273(5) 0.0127(4) -0.0033(4) -0.0003(3) -0.0031(4)
C14 0.0251(5) 0.0257(5) 0.0285(5) -0.0083(4) -0.0059(4) -0.0052(4)
C15 0.0179(4) 0.0256(5) 0.0372(6) 0.0059(4) -0.0018(4) -0.0076(4)
C16 0.0255(5) 0.0272(5) 0.0267(5) -0.0006(4) 0.0127(4) -0.0046(4)
C17 0.0268(5) 0.0231(4) 0.0133(4) -0.0032(3) 0.0042(3) -0.0007(4)
C18 0.0244(5) 0.0195(4) 0.0178(4) -0.0048(3) -0.0033(3) -0.0016(4)
C19 0.0200(4) 0.0206(4) 0.0296(5) -0.0018(4) 0.0035(4) -0.0064(4)
C20 0.0243(5) 0.0222(4) 0.0156(4) 0.0005(3) 0.0067(3) -0.0038(4)
N1 0.0307(5) 0.0260(4) 0.0249(4) -0.0060(3) -0.0014(4) 0.0014(4)
N2 0.0243(4) 0.0236(4) 0.0242(4) 0.0021(3) -0.0006(3) -0.0040(3)
N3 0.0216(4) 0.0288(4) 0.0240(4) -0.0011(3) 0.0037(3) -0.0017(3)
N4 0.0231(4) 0.0299(4) 0.0213(4) -0.0057(3) -0.0015(3) 0.0051(3)
C21 0.0159(4) 0.0148(4) 0.0142(4) 0.0010(3) 0.0000(3) 0.0014(3)
C22 0.0176(4) 0.0178(4) 0.0141(4) 0.0014(3) 0.0015(3) -0.0003(3)
C23 0.0171(4) 0.0189(4) 0.0130(4) 0.0006(3) 0.0015(3) 0.0008(3)
C24 0.0138(4) 0.0163(4) 0.0132(4) 0.0003(3) -0.0004(3) 0.0017(3)
C25 0.0154(4) 0.0176(4) 0.0135(4) 0.0004(3) 0.0011(3) 0.0014(3)
C26 0.0162(4) 0.0173(4) 0.0131(4) -0.0007(3) 0.0006(3) 0.0016(3)
C27 0.0178(4) 0.0163(4) 0.0173(4) 0.0003(3) 0.0000(3) 0.0003(3)
C28 0.0190(4) 0.0173(4) 0.0221(4) -0.0005(3) -0.0020(3) 0.0006(3)
C29 0.0192(4) 0.0166(4) 0.0201(4) 0.0001(3) -0.0031(3) -0.0009(3)
C30 0.0142(4) 0.0184(4) 0.0142(4) -0.0008(3) 0.0003(3) 0.0010(3)
C31 0.0167(4) 0.0189(4) 0.0174(4) -0.0023(3) -0.0015(3) 0.0011(3)
C32 0.0144(4) 0.0192(4) 0.0185(4) -0.0010(3) -0.0007(3) 0.0017(3)

loop_
_atom_site_label
_atom_site_type_symbol
_atom_site_fract_x
_atom_site_fract_y
_atom_site_fract_z
_atom_site_U_iso_or_equiv
_atom_site_thermal_displace_type
_atom_site_occupancy
_atom_site_calc_flag
C1 C 0.32193(6) 0.51091(9) 0.48053(5) 0.01361(15) Uani 1 d
C2 C 0.35294(6) 0.59556(9) 0.54289(5) 0.0156(2) Uani 1 d
C3 C 0.42706(6) 0.68039(9) 0.52904(6) 0.0178(2) Uani 1 d
C4 C 0.46269(6) 0.68196(9) 0.45554(6) 0.0180(2) Uani 1 d
C5 C 0.42743(6) 0.59694(9) 0.39088(6) 0.0168(2) Uani 1 d
C6 C 0.35870(6) 0.51080(9) 0.40701(5) 0.0141(2) Uani 1 d
C7 C 0.29562(6) 0.39672(9) 0.37761(5) 0.01338(15) Uani 1 d
C8 C 0.26933(6) 0.30408(9) 0.31811(5) 0.0145(2) Uani 1 d
C9 C 0.20038(6) 0.21009(9) 0.33465(5) 0.0153(2) Uani 1 d
C10 C 0.16346(6) 0.21115(9) 0.40747(5) 0.0154(2) Uani 1 d
C11 C 0.19290(6) 0.30726(9) 0.46892(5) 0.0142(2) Uani 1 d
C12 C 0.25846(6) 0.39761(9) 0.45125(5) 0.01327(15) Uani 1 d
C13 C 0.31125(7) 0.60144(11) 0.61941(6) 0.0225(2) Uani 1 d
C14 C 0.46926(8) 0.76817(12) 0.59608(7) 0.0271(2) Uani 1 d
C15 C 0.54147(7) 0.77358(12) 0.44464(8) 0.0272(2) Uani 1 d
C16 C 0.46271(8) 0.60335(12) 0.31180(7) 0.0258(2) Uani 1 d
C17 C 0.31034(7) 0.29943(11) 0.24133(6) 0.0209(2) Uani 1 d
C18 C 0.16804(7) 0.10638(11) 0.27160(6) 0.0210(2) Uani 1 d
C19 C 0.09251(7) 0.10767(11) 0.42363(7) 0.0233(2) Uani 1 d
C20 C 0.15462(7) 0.30623(11) 0.54663(6) 0.0204(2) Uani 1 d
H13A H 0.2952(11) 0.6962(17) 0.6329(9) 0.045(4) Uiso 1 d
H13B H 0.3502(11) 0.5631(17) 0.6631(10) 0.052(5) Uiso 1 d
H13C H 0.2530(12) 0.5438(19) 0.6156(11) 0.063(5) Uiso 1 d
H14A H 0.4477(20) 0.7457(30) 0.6437(18) 0.130(10) Uiso 1 d
H14B H 0.4615(14) 0.8650(22) 0.5853(13) 0.078(6) Uiso 1 d
H14C H 0.5317(14) 0.7633(20) 0.6033(11) 0.067(6) Uiso 1 d
H15A H 0.5591(21) 0.7771(31) 0.3929(20) 0.136(11) Uiso 1 d
H15B H 0.5937(14) 0.7540(22) 0.4780(12) 0.079(6) Uiso 1 d
H15C H 0.5283(19) 0.8764(29) 0.4491(16) 0.122(10) Uiso 1 d
H16A H 0.4638(10) 0.7002(16) 0.2944(9) 0.041(4) Uiso 1 d
H16B H 0.4228(12) 0.5499(19) 0.2715(11) 0.056(5) Uiso 1 d
H16C H 0.5215(13) 0.5668(19) 0.3106(11) 0.060(5) Uiso 1 d
H17A H 0.3331(11) 0.2073(18) 0.2305(10) 0.048(5) Uiso 1 d
H17B H 0.3593(12) 0.3685(17) 0.2428(10) 0.050(5) Uiso 1 d
H17C H 0.2681(11) 0.3311(18) 0.1952(10) 0.051(5) Uiso 1 d
H18A H 0.2192(14) 0.0556(20) 0.2554(11) 0.068(6) Uiso 1 d
H18B H 0.1388(15) 0.1521(22) 0.2291(13) 0.078(6) Uiso 1 d
H18C H 0.1373(13) 0.0327(20) 0.2914(12) 0.066(6) Uiso 1 d
H19A H 0.0829(15) 0.1052(23) 0.4803(14) 0.092(7) Uiso 1 d
H19B H 0.1035(11) 0.0143(18) 0.4088(10) 0.054(5) Uiso 1 d
H19C H 0.0341(14) 0.1312(19) 0.3937(12) 0.072(6) Uiso 1 d
H20A H 0.0904(11) 0.3153(16) 0.5415(9) 0.046(4) Uiso 1 d
H20B H 0.1795(11) 0.3842(17) 0.5794(10) 0.046(4) Uiso 1 d
H20C H 0.1680(10) 0.2230(17) 0.5747(9) 0.039(4) Uiso 1 d
N1 N 0.28523(7) 0.98356(10) 0.56211(6) 0.0275(2) Uani 1 d
N2 N 0.39627(6) 0.98280(9) 0.32877(5) 0.0242(2) Uani 1 d
N3 N -0.06850(6) 0.36274(10) 0.39531(5) 0.0247(2) Uani 1 d
N4 N 0.04110(6) 0.35988(10) 0.17078(5) 0.0250(2) Uani 1 d
C21 C 0.22917(6) 0.77807(9) 0.39467(5) 0.0151(2) Uani 1 d
C22 C 0.22841(6) 0.72458(9) 0.31554(5) 0.0165(2) Uani 1 d
C23 C 0.17102(6) 0.62277(9) 0.28861(5) 0.0163(2) Uani 1 d
C24 C 0.10894(6) 0.56548(9) 0.33857(5) 0.0146(2) Uani 1 d
C25 C 0.10919(6) 0.61996(9) 0.41731(5) 0.0155(2) Uani 1 d
C26 C 0.16654(6) 0.72164(9) 0.44422(5) 0.0156(2) Uani 1 d
C27 C 0.28794(6) 0.88306(9) 0.42202(5) 0.0173(2) Uani 1 d
C28 C 0.28732(6) 0.93965(10) 0.49962(6) 0.0198(2) Uani 1 d
C29 C 0.34889(6) 0.94029(9) 0.37200(6) 0.0190(2) Uani 1 d
C30 C 0.04962(6) 0.46148(9) 0.31152(5) 0.0157(2) Uani 1 d
C31 C -0.01518(6) 0.40750(10) 0.35870(5) 0.0179(2) Uani 1 d
C32 C 0.04626(6) 0.40601(10) 0.23350(6) 0.0176(2) Uani 1 d
H22A H 0.2714(9) 0.7614(13) 0.2825(8) 0.025(3) Uiso 1 d
H23A H 0.1701(9) 0.5856(14) 0.2351(8) 0.025(3) Uiso 1 d
H25A H 0.0649(8) 0.5809(12) 0.4510(7) 0.017(3) Uiso 1 d
H26A H 0.1631(9) 0.7534(13) 0.4969(8) 0.023(3) Uiso 1 d

loop_
_atom_type_symbol
_atom_type_description
_atom_type_scat_dispersion_real
_atom_type_scat_dispersion_imag
_atom_type_scat_source
C C 0.0033 0.0016 'International Tables Vol C Tables 4.2.6.8 and 6.1.1.4'
H H 0.0000 0.0000 'International Tables Vol C Tables 4.2.6.8 and 6.1.1.4'
N N 0.0061 0.0033 'International Tables Vol C Tables 4.2.6.8 and 6.1.1.4'

loop_
_geom_angle_atom_site_label_1
_geom_angle_atom_site_label_2
_geom_angle_atom_site_label_3
_geom_angle
C2 C1 C6 123.03(8)
C2 C1 C12 146.82(8)
C6 C1 C12 90.10(7)
C1 C2 C3 114.84(8)
C1 C2 C13 123.25(8)
C3 C2 C13 121.90(8)
C4 C3 C2 122.09(8)
C4 C3 C14 119.65(9)
C2 C3 C14 118.25(9)
C3 C4 C5 122.02(8)
C3 C4 C15 119.59(9)
C5 C4 C15 118.38(9)
C6 C5 C4 114.76(8)
C6 C5 C16 123.30(9)
C4 C5 C16 121.94(9)
C5 C6 C1 123.14(8)
C5 C6 C7 146.77(8)
C1 C6 C7 90.07(7)
C8 C7 C12 122.75(8)
C8 C7 C6 147.28(8)
C12 C7 C6 89.83(7)
C7 C8 C9 115.14(8)
C7 C8 C17 123.05(8)
C9 C8 C17 121.81(8)
C10 C9 C8 122.09(8)
C10 C9 C18 120.09(8)
C8 C9 C18 117.81(8)
C9 C10 C11 121.70(8)
C9 C10 C19 120.58(8)
C11 C10 C19 117.71(8)
C12 C11 C10 115.11(8)
C12 C11 C20 123.43(8)
C10 C11 C20 121.46(8)
C11 C12 C7 123.19(8)
C11 C12 C1 146.71(8)
C7 C12 C1 89.99(7)
C2 C13 H13A 112.0(9)
C2 C13 H13B 111.9(10)
H13A C13 H13B 108.6(13)
C2 C13 H13C 110.7(10)
H13A C13 H13C 106.5(14)
H13B C13 H13C 106.7(14)
C3 C14 H14A 111.8(18)
C3 C14 H14B 111.5(13)
H14A C14 H14B 110.3(22)
C3 C14 H14C 114.3(12)
H14A C14 H14C 108.2(21)
H14B C14 H14C 100.1(17)
C4 C15 H15A 115.9(19)
C4 C15 H15B 115.6(13)
H15A C15 H15B 105.7(21)
C4 C15 H15C 113.4(16)
H15A C15 H15C 96.4(22)
H15B C15 H15C 108.0(20)
C5 C16 H16A 109.2(9)
C5 C16 H16B 110.3(10)
H16A C16 H16B 108.0(14)
C5 C16 H16C 114.9(11)
H16A C16 H16C 107.4(14)
H16B C16 H16C 106.9(15)
C8 C17 H17A 112.1(10)
C8 C17 H17B 109.4(9)
H17A C17 H17B 109.6(14)
C8 C17 H17C 112.6(10)
H17A C17 H17C 109.6(14)
H17B C17 H17C 103.2(13)
C9 C18 H18A 108.9(11)
C9 C18 H18B 109.7(13)
H18A C18 H18B 110.2(17)
C9 C18 H18C 112.5(12)
H18A C18 H18C 99.3(16)
H18B C18 H18C 115.6(17)
C10 C19 H19A 111.9(13)
C10 C19 H19B 115.3(11)
H19A C19 H19B 106.4(16)
C10 C19 H19C 111.4(11)
H19A C19 H19C 106.9(17)
H19B C19 H19C 104.3(15)
C11 C20 H20A 113.3(10)
C11 C20 H20B 109.6(10)
H20A C20 H20B 107.6(13)
C11 C20 H20C 111.8(9)
H20A C20 H20C 106.4(13)
H20B C20 H20C 108.1(13)
C27 C21 C26 120.88(8)
C27 C21 C22 120.95(8)
C26 C21 C22 118.17(8)
C23 C22 C21 121.10(9)
C23 C22 H22A 120.8(8)
C21 C22 H22A 118.1(8)
C22 C23 C24 120.64(8)
C22 C23 H23A 121.8(8)
C24 C23 H23A 117.6(8)
C30 C24 C25 120.66(8)
C30 C24 C23 121.15(8)
C25 C24 C23 118.19(8)
C26 C25 C24 121.17(8)
C26 C25 H25A 121.4(7)
C24 C25 H25A 117.5(7)
C25 C26 C21 120.73(8)
C25 C26 H26A 117.0(8)
C21 C26 H26A 122.3(8)
C21 C27 C29 120.56(8)
C21 C27 C28 121.31(9)
C29 C27 C28 118.10(8)
N1 C28 C27 178.57(11)
N2 C29 C27 176.81(10)
C24 C30 C31 122.14(8)
C24 C30 C32 122.46(8)
C31 C30 C32 115.33(8)
N3 C31 C30 178.49(10)
N4 C32 C30 178.02(11)

loop_
_geom_bond_atom_site_label_1
_geom_bond_atom_site_label_2
_geom_bond_distance
C1 C2 1.3802(12)
C1 C6 1.4213(12)
C1 C12 1.5017(12)
C2 C3 1.4247(13)
C2 C13 1.5060(14)
C3 C4 1.4128(14)
C3 C14 1.5066(14)
C4 C5 1.4287(13)
C4 C15 1.5076(14)
C5 C6 1.3780(12)
C5 C16 1.5000(14)
C6 C7 1.5041(12)
C7 C8 1.3760(12)
C7 C12 1.4261(12)
C8 C9 1.4291(13)
C8 C17 1.5042(13)
C9 C10 1.4113(13)
C9 C18 1.5085(13)
C10 C11 1.4314(12)
C10 C19 1.5087(14)
C11 C12 1.3741(12)
C11 C20 1.4980(13)
C13 H13A 0.98(2)
C13 H13B 0.97(2)
C13 H13C 1.04(2)
C14 H14A 0.93(3)
C14 H14B 0.95(2)
C14 H14C 0.94(2)
C15 H15A 0.95(3)
C15 H15B 0.94(2)
C15 H15C 1.01(3)
C16 H16A 0.98(2)
C16 H16B 1.01(2)
C16 H16C 0.96(2)
C17 H17A 0.97(2)
C17 H17B 0.99(2)
C17 H17C 1.01(2)
C18 H18A 0.98(2)
C18 H18B 0.92(2)
C18 H18C 0.93(2)
C19 H19A 0.99(2)
C19 H19B 0.95(2)
C19 H19C 1.00(2)
C20 H20A 0.97(2)
C20 H20B 0.99(2)
C20 H20C 0.94(2)
N1 C28 1.1480(13)
N2 C29 1.1536(13)
N3 C31 1.1520(13)
N4 C32 1.1512(12)
C21 C27 1.3920(13)
C21 C26 1.4380(13)
C21 C22 1.4407(13)
C22 C23 1.3556(13)
C22 H22A 0.969(13)
C23 C24 1.4397(13)
C23 H23A 0.978(13)
C24 C30 1.3889(12)
C24 C25 1.4389(12)
C25 C26 1.3541(13)
C25 H25A 0.999(12)
C26 H26A 0.953(13)
C27 C29 1.4280(14)
C27 C28 1.4296(13)
C30 C31 1.4272(13)
C30 C32 1.4272(13)

loop_
_geom_torsion_atom_site_label_1
_geom_torsion_atom_site_label_2
_geom_torsion_atom_site_label_3
_geom_torsion_atom_site_label_4
_geom_torsion
C6 C1 C2 C3 -1.97(12)
C12 C1 C2 C3 174.66(12)
C6 C1 C2 C13 176.76(9)
C12 C1 C2 C13 -6.6(2)
C1 C2 C3 C4 3.00(13)
C13 C2 C3 C4 -175.74(9)
C1 C2 C3 C14 -175.62(8)
C13 C2 C3 C14 5.63(14)
C2 C3 C4 C5 -0.97(14)
C14 C3 C4 C5 177.63(9)
C2 C3 C4 C15 -179.75(9)
C14 C3 C4 C15 -1.15(14)
C3 C4 C5 C6 -2.19(13)
C15 C4 C5 C6 176.61(8)
C3 C4 C5 C16 177.25(9)
C15 C4 C5 C16 -3.95(14)
C4 C5 C6 C1 3.28(13)
C16 C5 C6 C1 -176.15(9)
C4 C5 C6 C7 -175.07(12)
C16 C5 C6 C7 5.5(2)
C2 C1 C6 C5 -1.26(13)
C12 C1 C6 C5 -179.41(8)
C2 C1 C6 C7 177.84(8)
C12 C1 C6 C7 -0.32(6)
C5 C6 C7 C8 3.9(2)
C1 C6 C7 C8 -174.73(14)
C5 C6 C7 C12 178.95(14)
C1 C6 C7 C12 0.33(7)
C12 C7 C8 C9 1.30(12)
C6 C7 C8 C9 175.42(12)
C12 C7 C8 C17 -177.92(8)
C6 C7 C8 C17 -3.8(2)
C7 C8 C9 C10 -1.15(12)
C17 C8 C9 C10 178.08(9)
C7 C8 C9 C18 179.60(8)
C17 C8 C9 C18 -1.18(13)
C8 C9 C10 C11 0.28(13)
C18 C9 C10 C11 179.52(8)
C8 C9 C10 C19 -178.30(8)
C18 C9 C10 C19 0.94(13)
C9 C10 C11 C12 0.49(12)
C19 C10 C11 C12 179.10(8)
C9 C10 C11 C20 -178.89(9)
C19 C10 C11 C20 -0.27(13)
C10 C11 C12 C7 -0.35(12)
C20 C11 C12 C7 179.01(9)
C10 C11 C12 C1 -175.06(12)
C20 C11 C12 C1 4.3(2)
C8 C7 C12 C11 -0.59(13)
C6 C7 C12 C11 -177.41(8)
C8 C7 C12 C1 176.51(8)
C6 C7 C12 C1 -0.31(6)
C2 C1 C12 C11 -1.3(2)
C6 C1 C12 C11 175.91(13)
C2 C1 C12 C7 -176.84(13)
C6 C1 C12 C7 0.33(7)
C27 C21 C22 C23 -179.72(8)
C26 C21 C22 C23 -0.73(13)
C21 C22 C23 C24 0.15(13)
C22 C23 C24 C30 179.77(8)
C22 C23 C24 C25 0.45(13)
C30 C24 C25 C26 -179.79(8)
C23 C24 C25 C26 -0.46(13)
C24 C25 C26 C21 -0.12(13)
C27 C21 C26 C25 179.70(8)
C22 C21 C26 C25 0.71(13)
C26 C21 C27 C29 -178.89(8)
C22 C21 C27 C29 0.07(13)
C26 C21 C27 C28 -0.87(13)
C22 C21 C27 C28 178.09(8)
C21 C27 C28 N1 -8.2(40)
C29 C27 C28 N1 169.9(39)
C21 C27 C29 N2 5.2(18)
C28 C27 C29 N2 -172.9(18)
C25 C24 C30 C31 2.18(13)
C23 C24 C30 C31 -177.13(8)
C25 C24 C30 C32 179.05(8)
C23 C24 C30 C32 -0.26(13)
C24 C30 C31 N3 162.1(37)
C32 C30 C31 N3 -15.0(38)
C24 C30 C32 N4 -159.9(28)
C31 C30 C32 N4 17.2(29)
